data_7064119
loop_
_publ_author_name
'Golfarb-Abramov, Vladislav O.'
'Kazennova, Anastasia V.'
'Basanova, Elizaveta I.'
'Serova, Olga A.'
'Bormotov, Nikolai I.'
'Shishkina, Larisa N.'
'Krasnov, Vyacheslav I.'
'Polovyanenko, Dmitriy N.'
'Moskalev, Ivan A.'
'Fedorov, Alexey Yu.'
'Arkhipov, Sergey G.'
'Ilyina, Margarita G.'
'Borisevich, Sophia S.'
'Yarovaya, Olga I.'
'Nikitina, Polina A.'

_publ_section_title
;
 Synthesis, structure investigation and evaluation of anti-orthopoxvirus
 activities of 2-(2-arylethenyl)imidazoles
;
_journal_issue 45
_journal_name_full 'New Journal of Chemistry'
_journal_page_first 19699
_journal_page_last 19717
_journal_paper_doi 10.1039/D5NJ03203B
_journal_volume 49
_journal_year 2025
_chemical_formula_moiety 'C15 H16 N2 O2'
_chemical_formula_sum 'C15 H16 N2 O2'
_chemical_formula_weight 256.30
_chemical_melting_point 386.0(10)
_chemical_name_systematic 1-(1-Methoxy-4-methyl-2-((E)-2-phenylethenyl)-1H-imidazol-5-yl)ethanone
_space_group_crystal_system triclinic
_space_group_IT_number 2
_space_group_name_Hall '-P 1'
_space_group_name_H-M_alt 'P -1'
_atom_sites_solution_hydrogens geom
_atom_sites_solution_primary dual
_audit_creation_date 2025-05-27
_audit_creation_method
;
Olex2 1.5
(compiled 2022.04.07 svn.rca3783a0 for OlexSys, GUI svn.r6498)
;
_audit_update_record
;
2025-07-03 deposited with the CCDC.	2025-10-20 downloaded from the CCDC.
;
_cell_angle_alpha 96.792(9)
_cell_angle_beta 99.738(9)
_cell_angle_gamma 114.016(11)
_cell_formula_units_Z 2
_cell_length_a 7.5492(8)
_cell_length_b 7.7057(9)
_cell_length_c 13.4133(14)
_cell_measurement_reflns_used 1125
_cell_measurement_temperature 293(2)
_cell_measurement_theta_max 33.1240
_cell_measurement_theta_min 2.9460
_cell_volume 687.12(15)
_computing_cell_refinement 'CrysAlisPro 1.171.42.49 (Rigaku OD, 2022)'
_computing_data_collection 'CrysAlisPro 1.171.42.49 (Rigaku OD, 2022)'
_computing_data_reduction 'CrysAlisPro 1.171.42.49 (Rigaku OD, 2022)'
_computing_molecular_graphics 'Olex2 1.5 (Dolomanov et al., 2009)'
_computing_publication_material 'Olex2 1.5 (Dolomanov et al., 2009)'
_computing_structure_refinement 'SHELXL 2017/1 (Sheldrick, 2015)'
_computing_structure_solution 'SHELXT 2018/2 (Sheldrick, 2018)'
_diffrn_ambient_temperature 293(2)
_diffrn_detector 'Hybrid Pixel Array Detector'
_diffrn_detector_area_resol_mean 5.8140
_diffrn_measured_fraction_theta_full 0.960
_diffrn_measured_fraction_theta_max 0.960
_diffrn_measurement_details
;
List of Runs (angles in degrees, time in seconds):

  # Type    Start    End  Width  t~exp~   \w     \q     \k     \f   Frames
#--------------------------------------------------------------------------
  1  \w    -65.00 114.50   0.50   36.00    --   25.00   0.00  35.00  359
  2  \w    -65.00  54.50   0.50   36.00    --   25.00 -72.00  35.00  239
;
_diffrn_measurement_device 'abstract diffractometer'
_diffrn_measurement_device_type 'esperanto-CrysAlisPro-abstract goniometer imported esperanto images'
_diffrn_measurement_method '\w scans'
_diffrn_orient_matrix_type 'CrysAlisPro convention (1999,Acta A55,543-557)'
_diffrn_orient_matrix_UB_11 -0.0505784000
_diffrn_orient_matrix_UB_12 -0.0857075000
_diffrn_orient_matrix_UB_13 -0.0391981000
_diffrn_orient_matrix_UB_21 -0.0172002000
_diffrn_orient_matrix_UB_22 -0.0568452000
_diffrn_orient_matrix_UB_23 0.0383612000
_diffrn_orient_matrix_UB_31 -0.0914909000
_diffrn_orient_matrix_UB_32 0.0060188000
_diffrn_orient_matrix_UB_33 -0.0007572000
_diffrn_radiation_monochromator graphite
_diffrn_radiation_probe x-ray
_diffrn_radiation_type 'Mo K\a'
_diffrn_radiation_wavelength 0.71073
_diffrn_reflns_av_R_equivalents 0.1131
_diffrn_reflns_av_unetI/netI 0.1122
_diffrn_reflns_Laue_measured_fraction_full 0.960
_diffrn_reflns_Laue_measured_fraction_max 0.960
_diffrn_reflns_limit_h_max 7
_diffrn_reflns_limit_h_min -8
_diffrn_reflns_limit_k_max 9
_diffrn_reflns_limit_k_min -9
_diffrn_reflns_limit_l_max 15
_diffrn_reflns_limit_l_min -15
_diffrn_reflns_number 7588
_diffrn_reflns_point_group_measured_fraction_full 0.960
_diffrn_reflns_point_group_measured_fraction_max 0.960
_diffrn_reflns_theta_full 25.019
_diffrn_reflns_theta_max 25.019
_diffrn_reflns_theta_min 1.575
_diffrn_source 'fine-focus sealed X-ray tube'
_diffrn_source_type 'Enhance (Mo) X-ray Source'
_exptl_absorpt_coefficient_mu 0.083
_exptl_absorpt_correction_T_max 1.00000
_exptl_absorpt_correction_T_min 0.41290
_exptl_absorpt_correction_type multi-scan
_exptl_absorpt_process_details
;
CrysAlisPro 1.171.42.49 (Rigaku Oxford Diffraction, 2022)
Empirical absorption correction using spherical harmonics,
implemented in SCALE3 ABSPACK scaling algorithm.
;
_exptl_crystal_colour 'clear light gray'
_exptl_crystal_colour_lustre clear
_exptl_crystal_colour_modifier light
_exptl_crystal_colour_primary gray
_exptl_crystal_density_diffrn 1.239
_exptl_crystal_description plate
_exptl_crystal_F_000 272
_exptl_crystal_size_max 0.9
_exptl_crystal_size_mid 0.64
_exptl_crystal_size_min 0.04
_refine_diff_density_max 0.225
_refine_diff_density_min -0.218
_refine_diff_density_rms 0.057
_refine_ls_extinction_method none
_refine_ls_goodness_of_fit_ref 1.030
_refine_ls_hydrogen_treatment constr
_refine_ls_matrix_type full
_refine_ls_number_parameters 175
_refine_ls_number_reflns 2317
_refine_ls_number_restraints 0
_refine_ls_restrained_S_all 1.030
_refine_ls_R_factor_all 0.0909
_refine_ls_R_factor_gt 0.0773
_refine_ls_shift/su_max 0.000
_refine_ls_shift/su_mean 0.000
_refine_ls_structure_factor_coef Fsqd
_refine_ls_weighting_details 'w=1/[\s^2^(Fo^2^)+(0.0906P)^2^+0.1699P] where P=(Fo^2^+2Fc^2^)/3'
_refine_ls_weighting_scheme calc
_refine_ls_wR_factor_gt 0.2081
_refine_ls_wR_factor_ref 0.2239
_reflns_Friedel_coverage 0.000
_reflns_number_gt 1846
_reflns_number_total 2317
_reflns_threshold_expression 'I > 2\s(I)'
_cod_data_source_file d5nj03203b2.cif
_cod_data_source_block 4f
_cod_depositor_comments
;
The following automatic conversions were performed:

data item '_chemical_melting_point' value '385-387' was changed to
'386.0(10)' -- the average value was taken and precision was
estimated.

Automatic conversion script
Id: cif_fix_values 8170 2020-07-09 18:12:32Z antanas 

 Adding full bibliography for 7064114--7064119.cif.
;
_cod_original_cell_volume 687.12(14)
_cod_database_code 7064119
_shelx_shelxl_version_number 2017/1
_chemical_oxdiff_formula 'C11 H10 N O'
_shelx_space_group_comment
;
The symmetry employed for this shelxl refinement is uniquely defined
by the following loop, which should always be used as a source of
symmetry information in preference to the above space-group names.
They are only intended as comments.
;
_shelx_estimated_absorpt_t_max 0.997
_shelx_estimated_absorpt_t_min 0.929
_olex2_refinement_description
;
1. Fixed Uiso
 At 1.2 times of:
  All C(H) groups
 At 1.5 times of:
  All C(H,H,H) groups
2.a Aromatic/amide H refined with riding coordinates:
 C7(H7), C8(H8), C3(H3), C5(H5), C6(H6), C1(H1), C2(H2)
2.b Idealised Me refined as rotating group:
 C14(H14A,H14B,H14C), C15(H15A,H15B,H15C), C12(H12A,H12B,H12C)
;
_olex2_submission_special_instructions 'No special instructions were received'
_oxdiff_exptl_absorpt_empirical_details
;
Empirical correction (ABSPACK) includes:
- Absorption correction using spherical harmonics
- Frame scaling
;
_oxdiff_exptl_absorpt_empirical_full_max 2.268
_oxdiff_exptl_absorpt_empirical_full_min 0.315

loop_
_space_group_symop_operation_xyz
'x, y, z'
'-x, -y, -z'

loop_
_atom_site_label
_atom_site_type_symbol
_atom_site_fract_x
_atom_site_fract_y
_atom_site_fract_z
_atom_site_U_iso_or_equiv
_atom_site_adp_type
_atom_site_occupancy
_atom_site_site_symmetry_order
_atom_site_calc_flag
_atom_site_refinement_flags_posn
_atom_site_refinement_flags_adp
_atom_site_refinement_flags_occupancy
_atom_site_disorder_assembly
_atom_site_disorder_group
O1 O 0.3928(3) 0.9310(3) 0.60098(14) 0.0659(6) Uani 1 1 d . . . . .
N1 N 0.3068(3) 0.7473(3) 0.62392(15) 0.0547(5) Uani 1 1 d . . . . .
N2 N 0.1903(3) 0.4301(3) 0.60075(16) 0.0585(6) Uani 1 1 d . . . . .
O2 O 0.3606(5) 1.0215(4) 0.80585(19) 0.1060(9) Uani 1 1 d . . . . .
C9 C 0.2612(3) 0.5822(4) 0.55631(19) 0.0535(6) Uani 1 1 d . . . . .
C10 C 0.2664(3) 0.7027(4) 0.71737(18) 0.0554(6) Uani 1 1 d . . . . .
C11 C 0.1933(3) 0.5022(4) 0.69925(19) 0.0558(6) Uani 1 1 d . . . . .
C4 C 0.2683(4) 0.3821(4) 0.28206(19) 0.0597(7) Uani 1 1 d . . . . .
C7 C 0.2557(4) 0.4130(4) 0.38956(19) 0.0608(7) Uani 1 1 d . . . . .
H7 H 0.223668 0.304824 0.419652 0.073 Uiso 1 1 calc R U . . .
C8 C 0.2845(4) 0.5776(4) 0.45021(19) 0.0611(7) Uani 1 1 d . . . . .
H8 H 0.319889 0.690867 0.424465 0.073 Uiso 1 1 calc R U . . .
C3 C 0.3346(4) 0.5313(5) 0.2281(2) 0.0689(7) Uani 1 1 d . . . . .
H3 H 0.377287 0.659309 0.261375 0.083 Uiso 1 1 calc R U . . .
C13 C 0.3017(4) 0.8510(4) 0.8088(2) 0.0661(7) Uani 1 1 d . . . . .
C5 C 0.2121(4) 0.1928(5) 0.2301(2) 0.0736(8) Uani 1 1 d . . . . .
H5 H 0.172354 0.091826 0.265367 0.088 Uiso 1 1 calc R U . . .
C14 C 0.2600(5) 0.7826(5) 0.9063(2) 0.0801(9) Uani 1 1 d . . . . .
H14A H 0.300532 0.892758 0.961198 0.120 Uiso 1 1 calc R U . . .
H14B H 0.333060 0.709450 0.924396 0.120 Uiso 1 1 calc R U . . .
H14C H 0.119560 0.701823 0.895503 0.120 Uiso 1 1 calc R U . . .
C15 C 0.1184(5) 0.3618(5) 0.7672(2) 0.0768(9) Uani 1 1 d . . . . .
H15A H 0.092606 0.234244 0.733105 0.115 Uiso 1 1 calc R U . . .
H15B H -0.002735 0.360479 0.781123 0.115 Uiso 1 1 calc R U . . .
H15C H 0.217165 0.400604 0.831107 0.115 Uiso 1 1 calc R U . . .
C6 C 0.2144(5) 0.1523(6) 0.1270(2) 0.0858(9) Uani 1 1 d . . . . .
H6 H 0.173931 0.024821 0.093476 0.103 Uiso 1 1 calc R U . . .
C12 C 0.2403(5) 0.9946(5) 0.5682(3) 0.0837(9) Uani 1 1 d . . . . .
H12A H 0.141112 0.900919 0.509897 0.126 Uiso 1 1 calc R U . . .
H12B H 0.300042 1.117947 0.548948 0.126 Uiso 1 1 calc R U . . .
H12C H 0.178788 1.007094 0.623940 0.126 Uiso 1 1 calc R U . . .
C1 C 0.2761(5) 0.2995(6) 0.0744(2) 0.0861(10) Uani 1 1 d . . . . .
H1 H 0.277308 0.272491 0.005177 0.103 Uiso 1 1 calc R U . . .
C2 C 0.3369(5) 0.4894(6) 0.1250(2) 0.0835(9) Uani 1 1 d . . . . .
H2 H 0.379744 0.589595 0.089412 0.100 Uiso 1 1 calc R U . . .

loop_
_atom_site_aniso_label
_atom_site_aniso_U_11
_atom_site_aniso_U_22
_atom_site_aniso_U_33
_atom_site_aniso_U_23
_atom_site_aniso_U_13
_atom_site_aniso_U_12
O1 0.0698(11) 0.0554(12) 0.0690(11) 0.0218(9) 0.0175(8) 0.0214(9)
N1 0.0620(11) 0.0503(12) 0.0543(11) 0.0164(9) 0.0156(9) 0.0250(9)
N2 0.0650(12) 0.0582(13) 0.0563(12) 0.0166(10) 0.0163(9) 0.0289(10)
O2 0.167(2) 0.0633(15) 0.0769(15) 0.0070(12) 0.0328(15) 0.0399(16)
C9 0.0570(13) 0.0515(14) 0.0537(13) 0.0120(11) 0.0131(10) 0.0252(11)
C10 0.0611(13) 0.0564(15) 0.0509(13) 0.0141(11) 0.0134(10) 0.0271(11)
C11 0.0583(13) 0.0581(15) 0.0550(13) 0.0184(11) 0.0147(10) 0.0273(11)
C4 0.0576(13) 0.0683(17) 0.0546(14) 0.0146(12) 0.0156(10) 0.0275(12)
C7 0.0652(14) 0.0676(17) 0.0527(14) 0.0192(13) 0.0162(11) 0.0293(13)
C8 0.0658(14) 0.0677(17) 0.0518(13) 0.0196(12) 0.0156(11) 0.0286(13)
C3 0.0718(16) 0.0738(19) 0.0607(15) 0.0197(13) 0.0181(12) 0.0289(14)
C13 0.0735(16) 0.0647(18) 0.0566(15) 0.0095(12) 0.0136(12) 0.0283(14)
C5 0.0815(18) 0.0701(19) 0.0684(17) 0.0121(14) 0.0251(13) 0.0301(15)
C14 0.093(2) 0.093(2) 0.0540(15) 0.0098(15) 0.0223(14) 0.0394(18)
C15 0.101(2) 0.0706(19) 0.0737(18) 0.0324(15) 0.0383(16) 0.0409(17)
C6 0.091(2) 0.091(2) 0.0669(18) 0.0008(16) 0.0225(15) 0.0338(18)
C12 0.094(2) 0.0681(19) 0.091(2) 0.0294(16) 0.0095(16) 0.0392(17)
C1 0.0817(19) 0.121(3) 0.0537(16) 0.0104(18) 0.0196(13) 0.043(2)
C2 0.0847(19) 0.107(3) 0.0594(16) 0.0318(17) 0.0231(14) 0.0358(18)

loop_
_atom_type_symbol
_atom_type_description
_atom_type_scat_dispersion_real
_atom_type_scat_dispersion_imag
_atom_type_scat_source
C C 0.0033 0.0016 'International Tables Vol C Tables 4.2.6.8 and 6.1.1.4'
H H 0.0000 0.0000 'International Tables Vol C Tables 4.2.6.8 and 6.1.1.4'
N N 0.0061 0.0033 'International Tables Vol C Tables 4.2.6.8 and 6.1.1.4'
O O 0.0106 0.0060 'International Tables Vol C Tables 4.2.6.8 and 6.1.1.4'

loop_
_geom_angle_atom_site_label_1
_geom_angle_atom_site_label_2
_geom_angle_atom_site_label_3
_geom_angle
_geom_angle_site_symmetry_1
_geom_angle_site_symmetry_3
_geom_angle_publ_flag
N1 O1 C12 110.15(19) . . ?
C9 N1 O1 122.9(2) . . ?
C9 N1 C10 109.4(2) . . ?
C10 N1 O1 127.5(2) . . ?
C9 N2 C11 106.5(2) . . ?
N1 C9 C8 123.4(2) . . ?
N2 C9 N1 109.8(2) . . ?
N2 C9 C8 126.8(2) . . ?
N1 C10 C13 123.3(2) . . ?
C11 C10 N1 103.5(2) . . ?
C11 C10 C13 133.2(2) . . ?
N2 C11 C10 110.8(2) . . ?
N2 C11 C15 118.2(2) . . ?
C10 C11 C15 131.0(2) . . ?
C3 C4 C7 123.8(3) . . ?
C3 C4 C5 117.9(3) . . ?
C5 C4 C7 118.3(2) . . ?
C4 C7 H7 116.0 . . ?
C8 C7 C4 128.1(3) . . ?
C8 C7 H7 116.0 . . ?
C9 C8 H8 119.5 . . ?
C7 C8 C9 121.0(2) . . ?
C7 C8 H8 119.5 . . ?
C4 C3 H3 119.9 . . ?
C2 C3 C4 120.3(3) . . ?
C2 C3 H3 119.9 . . ?
O2 C13 C10 121.9(3) . . ?
O2 C13 C14 120.6(3) . . ?
C10 C13 C14 117.5(2) . . ?
C4 C5 H5 119.3 . . ?
C6 C5 C4 121.4(3) . . ?
C6 C5 H5 119.3 . . ?
C13 C14 H14A 109.5 . . ?
C13 C14 H14B 109.5 . . ?
C13 C14 H14C 109.5 . . ?
H14A C14 H14B 109.5 . . ?
H14A C14 H14C 109.5 . . ?
H14B C14 H14C 109.5 . . ?
C11 C15 H15A 109.5 . . ?
C11 C15 H15B 109.5 . . ?
C11 C15 H15C 109.5 . . ?
H15A C15 H15B 109.5 . . ?
H15A C15 H15C 109.5 . . ?
H15B C15 H15C 109.5 . . ?
C5 C6 H6 120.0 . . ?
C1 C6 C5 120.1(3) . . ?
C1 C6 H6 120.0 . . ?
O1 C12 H12A 109.5 . . ?
O1 C12 H12B 109.5 . . ?
O1 C12 H12C 109.5 . . ?
H12A C12 H12B 109.5 . . ?
H12A C12 H12C 109.5 . . ?
H12B C12 H12C 109.5 . . ?
C6 C1 H1 120.2 . . ?
C6 C1 C2 119.6(3) . . ?
C2 C1 H1 120.2 . . ?
C3 C2 H2 119.7 . . ?
C1 C2 C3 120.7(3) . . ?
C1 C2 H2 119.7 . . ?

loop_
_geom_bond_atom_site_label_1
_geom_bond_atom_site_label_2
_geom_bond_distance
_geom_bond_site_symmetry_2
_geom_bond_publ_flag
O1 N1 1.394(2) . ?
O1 C12 1.448(3) . ?
N1 C9 1.350(3) . ?
N1 C10 1.389(3) . ?
N2 C9 1.333(3) . ?
N2 C11 1.364(3) . ?
O2 C13 1.212(3) . ?
C9 C8 1.461(4) . ?
C10 C11 1.387(3) . ?
C10 C13 1.480(4) . ?
C11 C15 1.493(3) . ?
C4 C7 1.459(4) . ?
C4 C3 1.395(4) . ?
C4 C5 1.396(4) . ?
C7 H7 0.9300 . ?
C7 C8 1.338(4) . ?
C8 H8 0.9300 . ?
C3 H3 0.9300 . ?
C3 C2 1.387(4) . ?
C13 C14 1.502(4) . ?
C5 H5 0.9300 . ?
C5 C6 1.386(4) . ?
C14 H14A 0.9600 . ?
C14 H14B 0.9600 . ?
C14 H14C 0.9600 . ?
C15 H15A 0.9600 . ?
C15 H15B 0.9600 . ?
C15 H15C 0.9600 . ?
C6 H6 0.9300 . ?
C6 C1 1.368(5) . ?
C12 H12A 0.9600 . ?
C12 H12B 0.9600 . ?
C12 H12C 0.9600 . ?
C1 H1 0.9300 . ?
C1 C2 1.387(5) . ?
C2 H2 0.9300 . ?

loop_
_geom_torsion_atom_site_label_1
_geom_torsion_atom_site_label_2
_geom_torsion_atom_site_label_3
_geom_torsion_atom_site_label_4
_geom_torsion
_geom_torsion_site_symmetry_1
_geom_torsion_site_symmetry_2
_geom_torsion_site_symmetry_3
_geom_torsion_site_symmetry_4
_geom_torsion_publ_flag
O1 N1 C9 N2 176.94(18) . . . . ?
O1 N1 C9 C8 -4.2(4) . . . . ?
O1 N1 C10 C11 -176.6(2) . . . . ?
O1 N1 C10 C13 3.2(4) . . . . ?
N1 C9 C8 C7 173.4(2) . . . . ?
N1 C10 C11 N2 0.1(3) . . . . ?
N1 C10 C11 C15 -178.6(3) . . . . ?
N1 C10 C13 O2 3.4(4) . . . . ?
N1 C10 C13 C14 -177.2(2) . . . . ?
N2 C9 C8 C7 -8.0(4) . . . . ?
C9 N1 C10 C11 -0.5(2) . . . . ?
C9 N1 C10 C13 179.3(2) . . . . ?
C9 N2 C11 C10 0.2(3) . . . . ?
C9 N2 C11 C15 179.2(2) . . . . ?
C10 N1 C9 N2 0.6(3) . . . . ?
C10 N1 C9 C8 179.5(2) . . . . ?
C11 N2 C9 N1 -0.5(3) . . . . ?
C11 N2 C9 C8 -179.3(2) . . . . ?
C11 C10 C13 O2 -176.9(3) . . . . ?
C11 C10 C13 C14 2.5(4) . . . . ?
C4 C7 C8 C9 178.5(2) . . . . ?
C4 C3 C2 C1 -0.8(4) . . . . ?
C4 C5 C6 C1 1.2(5) . . . . ?
C7 C4 C3 C2 -178.2(2) . . . . ?
C7 C4 C5 C6 177.9(3) . . . . ?
C3 C4 C7 C8 6.9(4) . . . . ?
C3 C4 C5 C6 -2.4(4) . . . . ?
C13 C10 C11 N2 -179.6(2) . . . . ?
C13 C10 C11 C15 1.6(5) . . . . ?
C5 C4 C7 C8 -173.5(3) . . . . ?
C5 C4 C3 C2 2.2(4) . . . . ?
C5 C6 C1 C2 0.2(5) . . . . ?
C6 C1 C2 C3 -0.4(5) . . . . ?
C12 O1 N1 C9 97.6(3) . . . . ?
C12 O1 N1 C10 -86.8(3) . . . . ?
